data_4514755
loop_
_publ_author_name
'Bai, Xing-Feng'
'Mu, Qiu-Chao'
'Xu, Zheng'
'Yang, Ke-Fang'
'Li, Li'
'Zheng, Zhan-Jiang'
'Xia, Chun-Gu'
'Xu, Li-Wen'

_publ_section_title
;
 Catalytic Asymmetric Carbonylation of Prochiral Sulfonamides via C--H
 Desymmetrization
;
_journal_issue 2
_journal_name_full 'ACS Catalysis'
_journal_page_first 1431
_journal_paper_doi 10.1021/acscatal.8b04725
_journal_volume 9
_journal_year 2019
_chemical_absolute_configuration ad
_chemical_formula_sum 'C22 H19 N O3 S'
_chemical_formula_weight 377.46
_space_group_IT_number 4
_space_group_name_Hall 'P 2yb'
_space_group_name_H-M_alt 'P 1 21 1'
_symmetry_cell_setting monoclinic
_symmetry_space_group_name_Hall 'P 2yb'
_symmetry_space_group_name_H-M 'P 1 21 1'
_atom_sites_solution_hydrogens geom
_atom_sites_solution_primary direct
_atom_sites_solution_secondary difmap
_audit_creation_method SHELXL-97
_cell_angle_alpha 90.00
_cell_angle_beta 115.207(5)
_cell_angle_gamma 90.00
_cell_formula_units_Z 4
_cell_length_a 17.546(5)
_cell_length_b 6.607(2)
_cell_length_c 17.993(6)
_cell_measurement_reflns_used 5718
_cell_measurement_temperature 296(2)
_cell_measurement_theta_max 26.941
_cell_measurement_theta_min 2.275
_cell_volume 1887.2(10)
_computing_cell_refinement 'Bruker SAINT'
_computing_data_collection 'Bruker APEX2'
_computing_data_reduction 'Bruker SAINT'
_computing_molecular_graphics 'Bruker SHELXTL'
_computing_publication_material 'Bruker SHELXTL'
_computing_structure_refinement 'SHELXL-97 (Sheldrick, 1997)'
_computing_structure_solution 'SHELXS-97 (Sheldrick, 1990)'
_diffrn_ambient_temperature 296(2)
_diffrn_measured_fraction_theta_full 0.985
_diffrn_measured_fraction_theta_max 0.985
_diffrn_measurement_device_type 'Bruker APEX-II CCD'
_diffrn_measurement_method '\f and \w scans'
_diffrn_radiation_monochromator graphite
_diffrn_radiation_source 'fine-focus sealed tube'
_diffrn_radiation_type MoK\a
_diffrn_radiation_wavelength 0.71073
_diffrn_reflns_av_R_equivalents 0.1581
_diffrn_reflns_av_sigmaI/netI 0.1290
_diffrn_reflns_limit_h_max 22
_diffrn_reflns_limit_h_min -19
_diffrn_reflns_limit_k_max 8
_diffrn_reflns_limit_k_min -8
_diffrn_reflns_limit_l_max 23
_diffrn_reflns_limit_l_min -23
_diffrn_reflns_number 13915
_diffrn_reflns_theta_full 27.33
_diffrn_reflns_theta_max 27.33
_diffrn_reflns_theta_min 1.25
_exptl_absorpt_coefficient_mu 0.193
_exptl_absorpt_correction_T_max 0.9735
_exptl_absorpt_correction_T_min 0.9480
_exptl_absorpt_correction_type multi-scan
_exptl_crystal_colour colourless
_exptl_crystal_density_diffrn 1.325
_exptl_crystal_density_method 'not measured'
_exptl_crystal_description block
_exptl_crystal_F_000 790
_exptl_crystal_size_max 0.28
_exptl_crystal_size_mid 0.16
_exptl_crystal_size_min 0.14
_refine_diff_density_max 1.146
_refine_diff_density_min -0.646
_refine_diff_density_rms 0.162
_refine_ls_abs_structure_details 'Flack H D (1983), Acta Cryst. A39, 876-881'
_refine_ls_abs_structure_Flack 0.20(19)
_refine_ls_extinction_method none
_refine_ls_goodness_of_fit_ref 2.082
_refine_ls_hydrogen_treatment mixed
_refine_ls_matrix_type full
_refine_ls_number_parameters 487
_refine_ls_number_reflns 8120
_refine_ls_number_restraints 1
_refine_ls_restrained_S_all 2.082
_refine_ls_R_factor_all 0.1411
_refine_ls_R_factor_gt 0.1256
_refine_ls_shift/su_max 0.001
_refine_ls_shift/su_mean 0.000
_refine_ls_structure_factor_coef Fsqd
_refine_ls_weighting_details 'calc w=1/[\s^2^(Fo^2^)+(0.1000P)^2^+0.1565P] where P=(Fo^2^+2Fc^2^)/3'
_refine_ls_weighting_scheme calc
_refine_ls_wR_factor_gt 0.3440
_refine_ls_wR_factor_ref 0.3575
_reflns_number_gt 6635
_reflns_number_total 8120
_reflns_threshold_expression >2sigma(I)
_cod_data_source_file cs8b04725_si_005.cif
_cod_data_source_block 123
_cod_depositor_comments
;

2020-08-12
Z value and formula fixed to values more according to usual
chemical conventions.                 miguel
;
_cod_original_formula_sum 'C45 H38 N O6 S2'
_cod_original_formula_weight 752.88
_cod_original_formula_units_Z 2
_cod_original_cell_volume 1887.1(10)
_cod_original_sg_symbol_H-M p21
_cod_database_code 4514755

loop_
_symmetry_equiv_pos_as_xyz
'x, y, z'
'-x, y+1/2, -z'

loop_
_atom_site_label
_atom_site_type_symbol
_atom_site_fract_x
_atom_site_fract_y
_atom_site_fract_z
_atom_site_U_iso_or_equiv
_atom_site_adp_type
_atom_site_occupancy
_atom_site_symmetry_multiplicity
_atom_site_calc_flag
_atom_site_refinement_flags
S1 S 0.84127(12) 0.7847(3) 0.60545(11) 0.0387(5) Uani 1 1 d .
S2 S 0.35801(12) 0.0946(3) 0.79319(12) 0.0392(5) Uani 1 1 d .
O1 O 0.8443(5) 0.5988(10) 0.5655(4) 0.0538(16) Uani 1 1 d .
O2 O 0.7672(4) 0.9033(10) 0.5712(4) 0.0569(18) Uani 1 1 d .
O3 O 0.2844(4) -0.0161(11) 0.7825(4) 0.0519(15) Uani 1 1 d .
O4 O 0.3685(4) 0.2968(10) 0.8237(4) 0.0513(15) Uani 1 1 d .
C6 C 0.9268(5) 0.9337(12) 0.6143(4) 0.0353(16) Uani 1 1 d .
C5 C 1.0063(6) 0.8451(15) 0.6436(5) 0.049(2) Uani 1 1 d .
H5A H 1.0150 0.7141 0.6646 0.059 Uiso 1 1 calc R
C1 C 0.9133(5) 1.1287(13) 0.5820(5) 0.0419(18) Uani 1 1 d .
H1B H 0.8598 1.1860 0.5617 0.050 Uiso 1 1 calc R
C3 C 1.0603(7) 1.1547(15) 0.6097(5) 0.051(2) Uani 1 1 d .
C4 C 1.0726(6) 0.9568(17) 0.6411(5) 0.052(2) Uani 1 1 d .
H4B H 1.1260 0.8991 0.6605 0.063 Uiso 1 1 calc R
C2 C 0.9806(7) 1.2375(15) 0.5802(6) 0.053(2) Uani 1 1 d .
H2B H 0.9717 1.3681 0.5589 0.064 Uiso 1 1 calc R
C7 C 1.0228(5) 0.5032(11) 0.8237(4) 0.0328(15) Uani 1 1 d .
C12 C 1.0627(5) 0.3481(13) 0.8035(4) 0.0390(17) Uani 1 1 d .
H12A H 1.0351 0.2255 0.7847 0.047 Uiso 1 1 calc R
C8 C 1.0651(5) 0.6861(15) 0.8508(6) 0.047(2) Uani 1 1 d .
H8A H 1.0379 0.7920 0.8636 0.056 Uiso 1 1 calc R
C11 C 1.1444(6) 0.375(2) 0.8113(6) 0.064(3) Uani 1 1 d .
H11A H 1.1715 0.2678 0.7990 0.077 Uiso 1 1 calc R
C9 C 1.1457(6) 0.714(2) 0.8591(7) 0.063(3) Uani 1 1 d .
H9A H 1.1739 0.8352 0.8792 0.076 Uiso 1 1 calc R
C10 C 1.1852(7) 0.552(2) 0.8361(8) 0.070(3) Uani 1 1 d .
H10A H 1.2387 0.5695 0.8383 0.084 Uiso 1 1 calc R
C13 C 0.5134(5) 0.3271(14) 0.6896(5) 0.0421(19) Uani 1 1 d .
C18 C 0.5462(7) 0.4939(18) 0.7360(6) 0.057(2) Uani 1 1 d .
H18A H 0.5111 0.6041 0.7303 0.069 Uiso 1 1 calc R
C17 C 0.6303(7) 0.5067(19) 0.7917(7) 0.064(3) Uani 1 1 d .
H17A H 0.6518 0.6228 0.8229 0.076 Uiso 1 1 calc R
C14 C 0.5654(5) 0.1556(15) 0.6981(7) 0.053(2) Uani 1 1 d .
H14A H 0.5444 0.0391 0.6671 0.064 Uiso 1 1 calc R
C16 C 0.6825(6) 0.334(2) 0.7993(7) 0.077(4) Uani 1 1 d .
H16A H 0.7395 0.3371 0.8350 0.092 Uiso 1 1 calc R
C15 C 0.6489(7) 0.170(2) 0.7550(8) 0.075(4) Uani 1 1 d .
H15A H 0.6834 0.0580 0.7625 0.090 Uiso 1 1 calc R
C20 C 0.4404(6) -0.2470(14) 0.8757(5) 0.049(2) Uani 1 1 d .
H20A H 0.3877 -0.3081 0.8554 0.059 Uiso 1 1 calc R
C19 C 0.4476(5) -0.0479(13) 0.8542(5) 0.0380(16) Uani 1 1 d .
C22 C 0.5915(6) -0.2665(17) 0.9546(5) 0.054(2) Uani 1 1 d .
C23 C 0.5255(6) 0.0432(16) 0.8791(6) 0.056(2) Uani 1 1 d .
H23A H 0.5311 0.1740 0.8630 0.067 Uiso 1 1 calc R
C21 C 0.5104(6) -0.3546(15) 0.9265(6) 0.053(2) Uani 1 1 d .
H21A H 0.5045 -0.4854 0.9425 0.064 Uiso 1 1 calc R
O5 O 0.8532(5) 1.0416(9) 0.7391(4) 0.0569(18) Uani 1 1 d .
O6 O 0.3477(5) -0.2196(10) 0.6805(4) 0.0561(17) Uani 1 1 d .
N1 N 0.3621(4) 0.1183(10) 0.7030(4) 0.0369(14) Uani 1 1 d .
N2 N 0.8631(4) 0.7183(9) 0.7027(4) 0.0343(14) Uani 1 1 d .
C40 C 0.8731(4) 0.7845(13) 0.8398(5) 0.0382(17) Uani 1 1 d .
C45 C 0.9088(4) 0.5984(12) 0.8688(4) 0.0335(15) Uani 1 1 d .
C36 C 0.9329(4) 0.4702(11) 0.8131(4) 0.0306(14) Uani 1 1 d .
H36A H 0.9286 0.3285 0.8270 0.037 Uiso 1 1 calc R
C37 C 0.8682(5) 0.5019(12) 0.7252(4) 0.0350(16) Uani 1 1 d .
H37A H 0.8838 0.4230 0.6883 0.042 Uiso 1 1 calc R
H37B H 0.8135 0.4554 0.7194 0.042 Uiso 1 1 calc R
C39 C 0.8613(5) 0.8596(13) 0.7600(6) 0.046(2) Uani 1 1 d .
C27 C 0.3643(5) -0.0199(13) 0.5768(4) 0.0379(18) Uani 1 1 d .
C26 C 0.3555(5) -0.0519(12) 0.6566(5) 0.0376(16) Uani 1 1 d .
C44 C 0.9182(5) 0.5341(15) 0.9468(5) 0.044(2) Uani 1 1 d .
H44A H 0.9412 0.4079 0.9670 0.053 Uiso 1 1 calc R
C28 C 0.3362(6) -0.1787(17) 0.5199(5) 0.056(3) Uani 1 1 d .
H28A H 0.3132 -0.2958 0.5307 0.067 Uiso 1 1 calc R
C41 C 0.8496(5) 0.9172(14) 0.8875(5) 0.048(2) Uani 1 1 d .
H41A H 0.8285 1.0453 0.8682 0.058 Uiso 1 1 calc R
C32 C 0.3969(5) 0.1529(15) 0.5640(5) 0.045(2) Uani 1 1 d .
C31 C 0.4080(6) 0.1769(18) 0.4916(7) 0.059(3) Uani 1 1 d .
H31A H 0.4328 0.2935 0.4830 0.070 Uiso 1 1 calc R
C34 C 0.3631(5) 0.3253(11) 0.6676(6) 0.0399(18) Uani 1 1 d .
H34A H 0.3068 0.3611 0.6280 0.048 Uiso 1 1 calc R
H34B H 0.3816 0.4257 0.7111 0.048 Uiso 1 1 calc R
C24 C 0.5960(6) -0.0726(18) 0.9302(5) 0.055(2) Uani 1 1 d .
H24A H 0.6489 -0.0133 0.9484 0.066 Uiso 1 1 calc R
C33 C 0.4213(5) 0.3233(11) 0.6271(5) 0.0398(18) Uani 1 1 d .
H33A H 0.4114 0.4500 0.5961 0.048 Uiso 1 1 calc R
C25 C 0.6670(7) -0.391(2) 1.0042(6) 0.068(3) Uani 1 1 d .
H25A H 0.6493 -0.5219 1.0143 0.102 Uiso 1 1 calc R
H25B H 0.6992 -0.3250 1.0556 0.102 Uiso 1 1 calc R
H25C H 0.7010 -0.4072 0.9747 0.102 Uiso 1 1 calc R
C35 C 1.1343(7) 1.262(2) 0.6070(6) 0.068(3) Uani 1 1 d .
H35A H 1.1832 1.1766 0.6306 0.102 Uiso 1 1 calc R
H35B H 1.1444 1.3855 0.6376 0.102 Uiso 1 1 calc R
H35C H 1.1228 1.2915 0.5510 0.102 Uiso 1 1 calc R
C43 C 0.8931(6) 0.6599(19) 0.9925(5) 0.060(3) Uani 1 1 d .
H43A H 0.8991 0.6162 1.0438 0.072 Uiso 1 1 calc R
C30 C 0.3804(7) 0.019(2) 0.4307(7) 0.074(3) Uani 1 1 d .
H30A H 0.3866 0.0313 0.3821 0.089 Uiso 1 1 calc R
C42 C 0.8589(5) 0.8516(15) 0.9651(5) 0.048(2) Uani 1 1 d .
H42A H 0.8426 0.9341 0.9977 0.057 Uiso 1 1 calc R
C29 C 0.3441(7) -0.154(2) 0.4466(6) 0.064(3) Uani 1 1 d .
H29A H 0.3246 -0.2560 0.4071 0.077 Uiso 1 1 calc R

loop_
_atom_site_aniso_label
_atom_site_aniso_U_11
_atom_site_aniso_U_22
_atom_site_aniso_U_33
_atom_site_aniso_U_23
_atom_site_aniso_U_13
_atom_site_aniso_U_12
S1 0.0331(9) 0.0395(10) 0.0308(8) 0.0061(8) 0.0014(7) -0.0040(8)
S2 0.0354(9) 0.0381(10) 0.0505(11) 0.0004(8) 0.0245(8) -0.0007(8)
O1 0.067(4) 0.045(3) 0.037(3) -0.006(3) 0.011(3) -0.016(3)
O2 0.025(3) 0.058(4) 0.063(4) 0.020(3) -0.005(3) -0.002(3)
O3 0.029(3) 0.066(4) 0.063(4) 0.013(3) 0.023(3) 0.000(3)
O4 0.062(4) 0.046(3) 0.062(4) 0.005(3) 0.041(3) 0.009(3)
C6 0.031(4) 0.045(4) 0.024(3) -0.005(3) 0.006(3) -0.006(3)
C5 0.041(4) 0.050(5) 0.045(4) 0.004(4) 0.007(3) 0.001(4)
C1 0.037(4) 0.046(5) 0.039(4) -0.004(3) 0.012(3) -0.006(3)
C3 0.061(6) 0.061(6) 0.038(4) -0.006(4) 0.029(4) -0.013(4)
C4 0.034(4) 0.080(7) 0.045(4) 0.007(4) 0.019(3) 0.002(4)
C2 0.064(6) 0.051(5) 0.048(5) 0.001(4) 0.027(4) -0.011(4)
C7 0.031(4) 0.040(4) 0.027(3) 0.004(3) 0.011(3) -0.001(3)
C12 0.041(4) 0.049(4) 0.020(3) 0.001(3) 0.006(3) 0.008(3)
C8 0.031(4) 0.053(5) 0.056(5) -0.007(4) 0.018(4) -0.004(4)
C11 0.045(5) 0.094(8) 0.057(5) -0.001(6) 0.025(4) 0.022(6)
C9 0.032(4) 0.093(8) 0.064(6) 0.011(5) 0.018(4) -0.001(5)
C10 0.035(5) 0.106(9) 0.079(7) 0.000(6) 0.033(5) -0.007(5)
C13 0.026(3) 0.063(6) 0.042(4) 0.002(4) 0.019(3) 0.002(3)
C18 0.058(6) 0.070(6) 0.058(5) -0.010(5) 0.037(5) 0.000(5)
C17 0.052(6) 0.085(8) 0.058(6) -0.020(5) 0.027(5) -0.024(5)
C14 0.029(4) 0.054(5) 0.074(6) 0.003(4) 0.019(4) 0.004(3)
C16 0.032(5) 0.129(11) 0.062(6) -0.025(7) 0.013(4) -0.011(6)
C15 0.033(5) 0.104(10) 0.079(7) 0.004(7) 0.016(5) 0.009(5)
C20 0.054(5) 0.046(5) 0.039(4) -0.003(4) 0.013(4) -0.008(4)
C19 0.036(4) 0.041(4) 0.038(4) -0.006(3) 0.017(3) -0.009(3)
C22 0.040(4) 0.076(7) 0.035(4) -0.009(4) 0.006(3) 0.004(4)
C23 0.038(5) 0.058(6) 0.059(5) 0.001(4) 0.009(4) -0.010(4)
C21 0.046(5) 0.053(5) 0.060(5) 0.005(4) 0.022(4) 0.003(4)
O5 0.080(5) 0.030(3) 0.062(4) 0.008(3) 0.031(4) 0.002(3)
O6 0.081(5) 0.034(3) 0.045(3) 0.005(3) 0.018(3) 0.003(3)
N1 0.038(3) 0.028(3) 0.055(4) 0.009(3) 0.030(3) 0.003(3)
N2 0.035(3) 0.031(3) 0.031(3) -0.002(2) 0.009(3) 0.001(2)
C40 0.021(3) 0.047(4) 0.045(4) -0.029(4) 0.012(3) -0.007(3)
C45 0.023(3) 0.039(4) 0.037(3) -0.007(3) 0.011(3) -0.007(3)
C36 0.025(3) 0.030(3) 0.036(3) -0.008(3) 0.012(3) -0.005(3)
C37 0.034(4) 0.034(4) 0.032(3) -0.005(3) 0.010(3) -0.008(3)
C39 0.030(4) 0.030(4) 0.065(5) -0.014(4) 0.008(4) 0.002(3)
C27 0.032(4) 0.046(4) 0.023(3) 0.007(3) -0.001(3) 0.015(3)
C26 0.037(4) 0.033(4) 0.041(4) 0.010(3) 0.015(3) 0.002(3)
C44 0.028(4) 0.066(5) 0.041(4) -0.011(4) 0.017(3) -0.007(3)
C28 0.052(5) 0.062(6) 0.039(4) 0.004(4) 0.006(4) 0.019(4)
C41 0.039(4) 0.056(5) 0.046(4) -0.021(4) 0.014(4) 0.008(4)
C32 0.028(4) 0.071(6) 0.031(3) 0.007(4) 0.008(3) 0.020(4)
C31 0.031(4) 0.085(7) 0.067(6) 0.006(5) 0.027(4) 0.010(4)
C34 0.026(3) 0.028(4) 0.073(5) 0.018(3) 0.028(3) 0.010(3)
C24 0.032(4) 0.089(8) 0.039(4) -0.003(4) 0.011(3) -0.007(4)
C33 0.028(3) 0.031(4) 0.054(4) 0.014(3) 0.011(3) 0.006(3)
C25 0.068(7) 0.080(7) 0.053(5) 0.015(6) 0.022(5) 0.027(6)
C35 0.062(6) 0.107(9) 0.047(5) -0.009(6) 0.034(4) -0.031(6)
C43 0.050(5) 0.098(8) 0.030(4) -0.001(5) 0.016(4) -0.002(5)
C30 0.049(6) 0.107(10) 0.062(6) 0.015(6) 0.020(5) 0.016(6)
C42 0.038(4) 0.062(5) 0.040(4) -0.015(4) 0.013(3) 0.007(4)
C29 0.056(6) 0.091(8) 0.042(4) -0.005(5) 0.018(4) 0.022(6)

loop_
_atom_type_symbol
_atom_type_description
_atom_type_scat_dispersion_real
_atom_type_scat_dispersion_imag
_atom_type_scat_source
C C 0.0033 0.0016 'International Tables Vol C Tables 4.2.6.8 and 6.1.1.4'
H H 0.0000 0.0000 'International Tables Vol C Tables 4.2.6.8 and 6.1.1.4'
N N 0.0061 0.0033 'International Tables Vol C Tables 4.2.6.8 and 6.1.1.4'
O O 0.0106 0.0060 'International Tables Vol C Tables 4.2.6.8 and 6.1.1.4'
S S 0.1246 0.1234 'International Tables Vol C Tables 4.2.6.8 and 6.1.1.4'

loop_
_geom_angle_atom_site_label_1
_geom_angle_atom_site_label_2
_geom_angle_atom_site_label_3
_geom_angle
O2 S1 O1 118.6(4)
O2 S1 N2 110.9(4)
O1 S1 N2 104.9(3)
O2 S1 C6 108.8(4)
O1 S1 C6 108.3(4)
N2 S1 C6 104.3(3)
O3 S2 O4 119.6(4)
O3 S2 N1 109.3(4)
O4 S2 N1 103.7(3)
O3 S2 C19 109.1(4)
O4 S2 C19 109.0(4)
N1 S2 C19 105.1(4)
C1 C6 C5 120.8(8)
C1 C6 S1 119.8(6)
C5 C6 S1 118.8(7)
C6 C5 C4 118.7(9)
C6 C5 H5A 120.7
C4 C5 H5A 120.7
C6 C1 C2 119.4(8)
C6 C1 H1B 120.3
C2 C1 H1B 120.3
C2 C3 C4 118.8(9)
C2 C3 C35 123.5(10)
C4 C3 C35 117.7(10)
C5 C4 C3 121.2(9)
C5 C4 H4B 119.4
C3 C4 H4B 119.4
C3 C2 C1 121.1(9)
C3 C2 H2B 119.5
C1 C2 H2B 119.5
C12 C7 C8 119.0(7)
C12 C7 C36 118.5(7)
C8 C7 C36 122.5(7)
C7 C12 C11 119.8(9)
C7 C12 H12A 120.1
C11 C12 H12A 120.1
C9 C8 C7 121.7(10)
C9 C8 H8A 119.1
C7 C8 H8A 119.1
C10 C11 C12 121.5(10)
C10 C11 H11A 119.2
C12 C11 H11A 119.2
C8 C9 C10 118.3(11)
C8 C9 H9A 120.9
C10 C9 H9A 120.9
C11 C10 C9 119.6(10)
C11 C10 H10A 120.2
C9 C10 H10A 120.2
C18 C13 C14 119.9(8)
C18 C13 C33 120.4(8)
C14 C13 C33 119.7(8)
C13 C18 C17 122.4(10)
C13 C18 H18A 118.8
C17 C18 H18A 118.8
C18 C17 C16 117.4(10)
C18 C17 H17A 121.3
C16 C17 H17A 121.3
C15 C14 C13 116.8(10)
C15 C14 H14A 121.6
C13 C14 H14A 121.6
C15 C16 C17 119.4(9)
C15 C16 H16A 120.3
C17 C16 H16A 120.3
C16 C15 C14 124.1(12)
C16 C15 H15A 118.0
C14 C15 H15A 118.0
C21 C20 C19 120.8(9)
C21 C20 H20A 119.6
C19 C20 H20A 119.6
C23 C19 C20 121.1(9)
C23 C19 S2 117.8(7)
C20 C19 S2 121.1(7)
C24 C22 C21 117.2(9)
C24 C22 C25 123.5(10)
C21 C22 C25 119.2(10)
C19 C23 C24 116.5(9)
C19 C23 H23A 121.7
C24 C23 H23A 121.7
C20 C21 C22 120.1(9)
C20 C21 H21A 120.0
C22 C21 H21A 120.0
C26 N1 C34 119.8(7)
C26 N1 S2 119.2(5)
C34 N1 S2 120.6(5)
C39 N2 C37 117.5(7)
C39 N2 S1 121.7(6)
C37 N2 S1 119.8(5)
C45 C40 C41 122.0(8)
C45 C40 C39 122.0(7)
C41 C40 C39 115.9(8)
C40 C45 C44 119.2(7)
C40 C45 C36 117.5(7)
C44 C45 C36 123.2(8)
C45 C36 C37 108.6(6)
C45 C36 C7 114.0(6)
C37 C36 C7 112.7(6)
C45 C36 H36A 107.1
C37 C36 H36A 107.1
C7 C36 H36A 107.1
N2 C37 C36 110.5(6)
N2 C37 H37A 109.6
C36 C37 H37A 109.6
N2 C37 H37B 109.6
C36 C37 H37B 109.6
H37A C37 H37B 108.1
O5 C39 N2 117.0(9)
O5 C39 C40 125.3(8)
N2 C39 C40 117.6(7)
C32 C27 C28 123.7(8)
C32 C27 C26 120.2(7)
C28 C27 C26 116.1(8)
O6 C26 N1 121.4(7)
O6 C26 C27 122.2(8)
N1 C26 C27 116.3(6)
C43 C44 C45 119.0(9)
C43 C44 H44A 120.5
C45 C44 H44A 120.5
C29 C28 C27 117.3(11)
C29 C28 H28A 121.3
C27 C28 H28A 121.3
C42 C41 C40 118.4(9)
C42 C41 H41A 120.8
C40 C41 H41A 120.8
C27 C32 C31 119.6(9)
C27 C32 C33 120.3(7)
C31 C32 C33 120.1(9)
C32 C31 C30 119.2(11)
C32 C31 H31A 120.4
C30 C31 H31A 120.4
C33 C34 N1 109.4(6)
C33 C34 H34A 109.8
N1 C34 H34A 109.8
C33 C34 H34B 109.8
N1 C34 H34B 109.8
H34A C34 H34B 108.2
C22 C24 C23 124.2(9)
C22 C24 H24A 117.9
C23 C24 H24A 117.9
C34 C33 C32 109.8(7)
C34 C33 C13 111.8(7)
C32 C33 C13 115.7(7)
C34 C33 H33A 106.3
C32 C33 H33A 106.3
C13 C33 H33A 106.3
C22 C25 H25A 109.5
C22 C25 H25B 109.5
H25A C25 H25B 109.5
C22 C25 H25C 109.5
H25A C25 H25C 109.5
H25B C25 H25C 109.5
C3 C35 H35A 109.5
C3 C35 H35B 109.5
H35A C35 H35B 109.5
C3 C35 H35C 109.5
H35A C35 H35C 109.5
H35B C35 H35C 109.5
C44 C43 C42 122.6(9)
C44 C43 H43A 118.7
C42 C43 H43A 118.7
C29 C30 C31 118.3(11)
C29 C30 H30A 120.8
C31 C30 H30A 120.8
C43 C42 C41 118.7(8)
C43 C42 H42A 120.6
C41 C42 H42A 120.6
C28 C29 C30 121.8(11)
C28 C29 H29A 119.1
C30 C29 H29A 119.1

loop_
_geom_bond_atom_site_label_1
_geom_bond_atom_site_label_2
_geom_bond_distance
S1 O2 1.415(6)
S1 O1 1.435(7)
S1 N2 1.682(7)
S1 C6 1.745(8)
S2 O3 1.424(6)
S2 O4 1.426(7)
S2 N1 1.662(7)
S2 C19 1.759(9)
C6 C1 1.392(12)
C6 C5 1.393(12)
C5 C4 1.395(14)
C5 H5A 0.9300
C1 C2 1.394(13)
C1 H1B 0.9300
C3 C2 1.379(15)
C3 C4 1.404(15)
C3 C35 1.498(14)
C4 H4B 0.9300
C2 H2B 0.9300
C7 C12 1.373(11)
C7 C8 1.393(12)
C7 C36 1.522(10)
C12 C11 1.392(14)
C12 H12A 0.9300
C8 C9 1.370(13)
C8 H8A 0.9300
C11 C10 1.347(18)
C11 H11A 0.9300
C9 C10 1.426(18)
C9 H9A 0.9300
C10 H10A 0.9300
C13 C18 1.354(14)
C13 C14 1.421(13)
C13 C33 1.527(10)
C18 C17 1.389(15)
C18 H18A 0.9300
C17 C16 1.433(19)
C17 H17A 0.9300
C14 C15 1.388(14)
C14 H14A 0.9300
C16 C15 1.324(18)
C16 H16A 0.9300
C15 H15A 0.9300
C20 C21 1.376(13)
C20 C19 1.392(12)
C20 H20A 0.9300
C19 C23 1.381(12)
C22 C24 1.368(16)
C22 C21 1.415(14)
C22 C25 1.491(14)
C23 C24 1.412(14)
C23 H23A 0.9300
C21 H21A 0.9300
O5 C39 1.249(11)
O6 C26 1.218(10)
N1 C26 1.376(11)
N1 C34 1.512(9)
N2 C39 1.402(11)
N2 C37 1.478(10)
C40 C45 1.378(12)
C40 C41 1.405(10)
C40 C39 1.449(14)
C45 C44 1.406(11)
C45 C36 1.505(10)
C36 C37 1.518(10)
C36 H36A 0.9800
C37 H37A 0.9700
C37 H37B 0.9700
C27 C32 1.340(13)
C27 C28 1.401(13)
C27 C26 1.522(11)
C44 C43 1.368(14)
C44 H44A 0.9300
C28 C29 1.394(15)
C28 H28A 0.9300
C41 C42 1.403(14)
C41 H41A 0.9300
C32 C31 1.406(13)
C32 C33 1.525(13)
C31 C30 1.440(18)
C31 H31A 0.9300
C34 C33 1.485(12)
C34 H34A 0.9700
C34 H34B 0.9700
C24 H24A 0.9300
C33 H33A 0.9800
C25 H25A 0.9600
C25 H25B 0.9600
C25 H25C 0.9600
C35 H35A 0.9600
C35 H35B 0.9600
C35 H35C 0.9600
C43 C42 1.399(15)
C43 H43A 0.9300
C30 C29 1.395(19)
C30 H30A 0.9300
C42 H42A 0.9300
C29 H29A 0.9300
